data_1527575
loop_
_publ_author_name
'Isnard, O.'
'Miraglia, S.'
'Fruchart, D.'
'Soubeyroux, J.L.'

_publ_section_title
;
 Neutron diffraction study of the structural and magnetic propertiesof the
 R2 Fe17 Hx(Dx) ternary compounds (R= Ce, Nd, and Ho)
;
_journal_name_full 'Journal of the Less-Common Metals'
_journal_page_first 273
_journal_page_last 284
_journal_volume 162
_journal_year 1990
_chemical_formula_sum 'Fe16.8 Ho1.9'
_chemical_name_systematic 'Ho1.9 Fe16.8'
_space_group_IT_number 194
_symmetry_space_group_name_Hall '-P 6c 2c'
_symmetry_space_group_name_H-M 'P 63/m m c'
_cell_angle_alpha 90
_cell_angle_beta 90
_cell_angle_gamma 120
_cell_formula_units_Z 2
_cell_length_a 8.413
_cell_length_b 8.413
_cell_length_c 8.294
_cell_volume 508.389
_citation_journal_id_ASTM JCOMAH
_cod_data_source_file Isnard_JCOMAH_1990_316.cif
_cod_data_source_block Fe16.8Ho1.9
_cod_original_cell_volume 508.3893
_cod_database_code 1527575

loop_
_symmetry_equiv_pos_as_xyz
x,y,z
x-y,x,z+1/2
-y,x-y,z
-x,-y,z+1/2
-x+y,-x,z
y,-x+y,z+1/2
-y,-x,-z+1/2
x-y,-y,-z
x,x-y,-z+1/2
y,x,-z
-x+y,y,-z+1/2
-x,-x+y,-z
-x,-y,-z
-x+y,-x,-z-1/2
y,-x+y,-z
x,y,-z-1/2
x-y,x,-z
-y,x-y,-z-1/2
y,x,z-1/2
-x+y,y,z
-x,-x+y,z-1/2
-y,-x,z
x-y,-y,z-1/2
x,x-y,z

loop_
_atom_site_label
_atom_site_type_symbol
_atom_site_fract_x
_atom_site_fract_y
_atom_site_fract_z
_atom_site_occupancy
_atom_site_U_iso_or_equiv
Ho1 Ho 0 0 0.25 0.756 0.0
Ho3 Ho 0.3333 0.6667 0.25 0.158 0.0
Fe3 Fe 0.5 0 0 1 0.0
Fe1 Fe 0 0 0.095 0.244 0.0
Fe5 Fe 0.327 0.965 0.25 0.936 0.0
Fe4 Fe 0.165 0.33 0.984 1 0.0
Fe2 Fe 0.3333 0.6667 0.113 0.841 0.0
Ho2 Ho 0.3333 0.6667 0.75 1 0.0
